data_4335707
loop_
_publ_author_name
'Irene Prat'
'Anna Company'
'Teresa Corona'
'Teodor Parella'
'Xavi Ribas'
'Miquel Costas'

_publ_section_title
;
 Assessing the Impact of Electronic and Steric Tuning of the Ligand in the
 Spin State and Catalytic Oxidation Ability of the FeII(Pytacn) Family of
 Complexes
;
_journal_name_full 'Inorganic Chemistry'
_journal_page_first 9229
_journal_page_last 9244
_journal_paper_doi 10.1021/ic4004033
_journal_volume 52
_journal_year 2013
_chemical_absolute_configuration ad
_chemical_formula_moiety 'C18 H28 F6 Fe N4 O6 S2'
_chemical_formula_sum 'C18 H28 F6 Fe N4 O6 S2'
_chemical_formula_weight 630.41
_chemical_name_systematic
; 
 ? 
;
_space_group_IT_number 19
_symmetry_cell_setting orthorhombic
_symmetry_space_group_name_Hall 'P 2ac 2ab'
_symmetry_space_group_name_H-M 'P 21 21 21'
_atom_sites_solution_hydrogens geom
_atom_sites_solution_primary direct
_atom_sites_solution_secondary difmap
_audit_creation_method SHELXL-97
_cell_angle_alpha 90.00
_cell_angle_beta 90.00
_cell_angle_gamma 90.00
_cell_formula_units_Z 4
_cell_length_a 8.8046(14)
_cell_length_b 13.591(2)
_cell_length_c 21.920(3)
_cell_measurement_temperature 100(2)
_cell_volume 2623.0(7)
_computing_cell_refinement 'BRUKER SMART'
_computing_data_collection 'BRUKER SMART'
_computing_data_reduction 'BRUKER SAINT+'
_computing_structure_refinement 'SHELXL-97 (Sheldrick, 1997)'
_computing_structure_solution 'SHELXS-97 (Sheldrick, 1990)'
_diffrn_ambient_temperature 100(2)
_diffrn_measured_fraction_theta_full 0.998
_diffrn_measured_fraction_theta_max 0.998
_diffrn_measurement_device_type ccd
_diffrn_measurement_method 'phi and omega scans'
_diffrn_radiation_monochromator graphite
_diffrn_radiation_source 'fine-focus sealed tube'
_diffrn_radiation_type MoK\a
_diffrn_radiation_wavelength 0.71073
_diffrn_reflns_av_R_equivalents 0.0327
_diffrn_reflns_av_sigmaI/netI 0.0216
_diffrn_reflns_limit_h_max 11
_diffrn_reflns_limit_h_min -11
_diffrn_reflns_limit_k_max 18
_diffrn_reflns_limit_k_min -18
_diffrn_reflns_limit_l_max 29
_diffrn_reflns_limit_l_min -29
_diffrn_reflns_number 40513
_diffrn_reflns_theta_full 28.34
_diffrn_reflns_theta_max 28.34
_diffrn_reflns_theta_min 2.39
_exptl_absorpt_coefficient_mu 0.818
_exptl_absorpt_correction_T_max 1.0
_exptl_absorpt_correction_T_min 0.83885
_exptl_absorpt_correction_type empirical
_exptl_absorpt_process_details 'SADABS v2.10 BRUKER  2001'
_exptl_crystal_colour colorless
_exptl_crystal_density_diffrn 1.596
_exptl_crystal_description block
_exptl_crystal_F_000 1296
_exptl_crystal_size_max 0.3
_exptl_crystal_size_mid 0.2
_exptl_crystal_size_min 0.15
_refine_diff_density_max 0.361
_refine_diff_density_min -0.207
_refine_diff_density_rms 0.046
_refine_ls_abs_structure_details 'Flack H D (1983), Acta Cryst. A39, 876-881'
_refine_ls_abs_structure_Flack 0.367(8)
_refine_ls_extinction_method none
_refine_ls_goodness_of_fit_ref 1.034
_refine_ls_hydrogen_treatment constr
_refine_ls_matrix_type full
_refine_ls_number_parameters 339
_refine_ls_number_reflns 6504
_refine_ls_number_restraints 0
_refine_ls_restrained_S_all 1.034
_refine_ls_R_factor_all 0.0254
_refine_ls_R_factor_gt 0.0226
_refine_ls_shift/su_max 0.001
_refine_ls_shift/su_mean 0.000
_refine_ls_structure_factor_coef Fsqd
_refine_ls_weighting_details 'calc w=1/[\s^2^(Fo^2^)+(0.0315P)^2^+0.5437P] where P=(Fo^2^+2Fc^2^)/3'
_refine_ls_weighting_scheme calc
_refine_ls_wR_factor_gt 0.0554
_refine_ls_wR_factor_ref 0.0565
_reflns_number_gt 6150
_reflns_number_total 6504
_reflns_threshold_expression >2sigma(I)
_cod_data_source_file ic4004033_si_002_09.cif
_cod_data_source_block '[Fe(OTf)2(Me,MePytacn)]'
_cod_original_cell_volume 2622.9(7)
_cod_database_code 4335707

loop_
_symmetry_equiv_pos_as_xyz
'x, y, z'
'-x+1/2, -y, z+1/2'
'-x, y+1/2, -z+1/2'
'x+1/2, -y+1/2, -z'

loop_
_atom_site_label
_atom_site_type_symbol
_atom_site_fract_x
_atom_site_fract_y
_atom_site_fract_z
_atom_site_U_iso_or_equiv
_atom_site_adp_type
_atom_site_occupancy
_atom_site_symmetry_multiplicity
_atom_site_calc_flag
_atom_site_refinement_flags
Fe1 Fe 0.96062(2) 0.476875(15) 0.124440(9) 0.01426(5) Uani 1 1 d .
N1 N 0.81645(15) 0.34985(9) 0.14932(6) 0.0164(2) Uani 1 1 d .
S1 S 0.69876(4) 0.44725(3) 0.006422(18) 0.02006(8) Uani 1 1 d .
C1 C 0.69495(17) 0.34454(11) 0.18696(7) 0.0182(3) Uani 1 1 d .
O1 O 0.81146(14) 0.49443(8) 0.04517(5) 0.0259(2) Uani 1 1 d .
F1 F 0.75788(17) 0.58513(11) -0.07347(6) 0.0574(4) Uani 1 1 d .
S2 S 0.81665(4) 0.69186(3) 0.188216(17) 0.01916(8) Uani 1 1 d .
F2 F 0.54103(16) 0.51490(10) -0.08497(6) 0.0507(3) Uani 1 1 d .
N2 N 1.09427(14) 0.35054(9) 0.09613(6) 0.0169(2) Uani 1 1 d .
O2 O 0.76210(15) 0.37567(9) -0.03461(6) 0.0315(3) Uani 1 1 d .
C2 C 0.60256(17) 0.26186(11) 0.18900(7) 0.0189(3) Uani 1 1 d .
H2A H 0.5195 0.2609 0.2152 0.023 Uiso 1 1 calc R
N3 N 1.14873(14) 0.48539(10) 0.19317(6) 0.0191(2) Uani 1 1 d .
C3 C 0.63237(17) 0.18035(11) 0.15246(7) 0.0178(3) Uani 1 1 d .
O3 O 0.56096(14) 0.41925(11) 0.03657(7) 0.0380(3) Uani 1 1 d .
F3 F 0.57318(18) 0.61885(9) -0.01257(7) 0.0557(4) Uani 1 1 d .
O4 O 0.85394(14) 0.60081(8) 0.15632(5) 0.0239(2) Uani 1 1 d .
F4 F 0.59012(14) 0.70696(10) 0.11166(7) 0.0550(4) Uani 1 1 d .
C4 C 0.76206(17) 0.18530(10) 0.11595(7) 0.0173(3) Uani 1 1 d .
H4A H 0.7902 0.1315 0.0923 0.021 Uiso 1 1 calc R
N4 N 1.13844(15) 0.55273(10) 0.06979(6) 0.0203(3) Uani 1 1 d .
F5 F 0.65549(16) 0.84275(9) 0.15367(6) 0.0475(3) Uani 1 1 d .
C5 C 0.84846(16) 0.26996(11) 0.11486(7) 0.0160(3) Uani 1 1 d .
F6 F 0.79284(16) 0.77945(11) 0.08248(6) 0.0552(4) Uani 1 1 d .
C6 C 0.6629(2) 0.43194(12) 0.22665(8) 0.0284(4) Uani 1 1 d .
H6A H 0.7533 0.4498 0.2484 0.043 Uiso 1 1 calc R
H6B H 0.5840 0.4158 0.2552 0.043 Uiso 1 1 calc R
H6C H 0.6308 0.4862 0.2017 0.043 Uiso 1 1 calc R
C7 C 0.5302(2) 0.09222(11) 0.15225(8) 0.0235(3) Uani 1 1 d .
H7A H 0.4821 0.0860 0.1914 0.035 Uiso 1 1 calc R
H7B H 0.5889 0.0342 0.1440 0.035 Uiso 1 1 calc R
H7C H 0.4540 0.1000 0.1213 0.035 Uiso 1 1 calc R
C8 C 0.98528(17) 0.27681(11) 0.07317(7) 0.0185(3) Uani 1 1 d .
H8A H 1.0346 0.2131 0.0707 0.022 Uiso 1 1 calc R
H8B H 0.9525 0.2950 0.0325 0.022 Uiso 1 1 calc R
C9 C 1.16737(18) 0.31355(11) 0.15297(7) 0.0202(3) Uani 1 1 d .
H9A H 1.2403 0.2627 0.1427 0.024 Uiso 1 1 calc R
H9B H 1.0908 0.2847 0.1792 0.024 Uiso 1 1 calc R
C10 C 1.24745(18) 0.39629(11) 0.18674(8) 0.0220(3) Uani 1 1 d .
H10A H 1.2769 0.3734 0.2270 0.026 Uiso 1 1 calc R
H10B H 1.3392 0.4140 0.1648 0.026 Uiso 1 1 calc R
C11 C 1.09415(19) 0.49458(12) 0.25672(7) 0.0240(3) Uani 1 1 d .
H11A H 1.1792 0.5045 0.2835 0.036 Uiso 1 1 calc R
H11B H 1.0416 0.4355 0.2682 0.036 Uiso 1 1 calc R
H11C H 1.0263 0.5497 0.2598 0.036 Uiso 1 1 calc R
C12 C 1.23236(18) 0.57615(11) 0.17542(8) 0.0227(3) Uani 1 1 d .
H12A H 1.3241 0.5816 0.1997 0.027 Uiso 1 1 calc R
H12B H 1.1697 0.6333 0.1838 0.027 Uiso 1 1 calc R
C13 C 1.27396(18) 0.57454(12) 0.10814(8) 0.0252(3) Uani 1 1 d .
H13A H 1.3158 0.6379 0.0965 0.030 Uiso 1 1 calc R
H13B H 1.3511 0.5249 0.1011 0.030 Uiso 1 1 calc R
C14 C 1.0829(2) 0.64492(12) 0.04189(8) 0.0265(4) Uani 1 1 d .
H14A H 1.1590 0.6707 0.0149 0.040 Uiso 1 1 calc R
H14B H 1.0618 0.6921 0.0734 0.040 Uiso 1 1 calc R
H14C H 0.9917 0.6318 0.0193 0.040 Uiso 1 1 calc R
C15 C 1.17226(19) 0.47889(12) 0.02164(7) 0.0239(3) Uani 1 1 d .
H15A H 1.2585 0.5011 -0.0022 0.029 Uiso 1 1 calc R
H15B H 1.0857 0.4735 -0.0055 0.029 Uiso 1 1 calc R
C16 C 1.20756(18) 0.37788(12) 0.04862(8) 0.0224(3) Uani 1 1 d .
H16A H 1.2067 0.3290 0.0164 0.027 Uiso 1 1 calc R
H16B H 1.3083 0.3787 0.0665 0.027 Uiso 1 1 calc R
C17 C 0.6401(2) 0.54723(14) -0.04372(9) 0.0333(4) Uani 1 1 d .
C18 C 0.7080(2) 0.75855(13) 0.13061(9) 0.0305(4) Uani 1 1 d .
O5 O 0.94524(14) 0.75328(9) 0.19986(6) 0.0284(3) Uani 1 1 d .
O6 O 0.71103(15) 0.67911(9) 0.23724(6) 0.0324(3) Uani 1 1 d .

loop_
_atom_site_aniso_label
_atom_site_aniso_U_11
_atom_site_aniso_U_22
_atom_site_aniso_U_33
_atom_site_aniso_U_23
_atom_site_aniso_U_13
_atom_site_aniso_U_12
Fe1 0.01246(8) 0.01324(9) 0.01709(9) -0.00086(8) 0.00216(8) -0.00012(8)
N1 0.0146(5) 0.0148(6) 0.0199(6) -0.0007(5) 0.0021(5) 0.0003(5)
S1 0.01481(16) 0.02017(17) 0.02520(18) -0.00022(14) -0.00091(14) -0.00207(14)
C1 0.0159(6) 0.0173(7) 0.0214(7) -0.0011(6) 0.0029(6) 0.0000(6)
O1 0.0300(6) 0.0231(6) 0.0246(5) 0.0008(4) -0.0090(5) -0.0046(5)
F1 0.0610(9) 0.0641(9) 0.0471(7) 0.0308(7) -0.0121(7) -0.0204(8)
S2 0.02072(17) 0.01506(16) 0.02169(18) -0.00205(13) 0.00180(15) 0.00246(14)
F2 0.0516(7) 0.0516(7) 0.0489(7) 0.0037(6) -0.0321(6) -0.0010(7)
N2 0.0130(5) 0.0170(6) 0.0208(6) 0.0003(5) 0.0057(5) -0.0011(5)
O2 0.0282(6) 0.0318(6) 0.0346(7) -0.0109(5) -0.0043(5) 0.0032(6)
C2 0.0144(6) 0.0190(7) 0.0232(7) 0.0020(6) 0.0033(6) -0.0005(6)
N3 0.0178(5) 0.0157(5) 0.0239(6) -0.0005(5) -0.0016(5) 0.0003(5)
C3 0.0159(7) 0.0162(7) 0.0214(7) 0.0033(6) -0.0029(5) -0.0010(6)
O3 0.0171(6) 0.0440(8) 0.0530(8) 0.0099(7) 0.0097(6) -0.0021(6)
F3 0.0744(10) 0.0295(6) 0.0634(8) -0.0014(6) -0.0226(8) 0.0213(6)
O4 0.0267(6) 0.0182(5) 0.0267(6) -0.0039(4) 0.0045(5) 0.0032(5)
F4 0.0343(6) 0.0525(8) 0.0781(10) -0.0158(7) -0.0294(7) 0.0040(6)
C4 0.0190(6) 0.0140(6) 0.0190(7) -0.0020(5) -0.0012(6) 0.0003(6)
N4 0.0189(6) 0.0189(6) 0.0230(6) 0.0017(5) 0.0051(5) -0.0008(5)
F5 0.0543(8) 0.0298(6) 0.0585(8) -0.0060(5) -0.0156(6) 0.0213(6)
C5 0.0133(6) 0.0165(6) 0.0182(7) 0.0007(5) 0.0006(5) 0.0017(5)
F6 0.0540(8) 0.0748(9) 0.0369(6) 0.0249(7) 0.0003(6) 0.0188(7)
C6 0.0241(8) 0.0233(8) 0.0376(9) -0.0099(7) 0.0148(7) -0.0050(7)
C7 0.0220(7) 0.0188(7) 0.0298(8) -0.0004(6) 0.0008(7) -0.0048(7)
C8 0.0177(7) 0.0160(6) 0.0217(7) -0.0035(6) 0.0054(6) -0.0004(6)
C9 0.0163(7) 0.0172(7) 0.0270(8) 0.0016(6) 0.0000(6) 0.0021(6)
C10 0.0154(6) 0.0209(7) 0.0298(8) 0.0009(6) -0.0032(6) 0.0019(6)
C11 0.0275(7) 0.0233(8) 0.0212(7) -0.0008(6) -0.0046(6) 0.0000(6)
C12 0.0178(7) 0.0187(7) 0.0315(9) -0.0014(6) -0.0035(6) -0.0030(6)
C13 0.0183(7) 0.0214(7) 0.0359(9) 0.0016(7) 0.0048(6) -0.0052(6)
C14 0.0315(9) 0.0206(7) 0.0274(8) 0.0058(6) 0.0061(7) -0.0032(7)
C15 0.0255(7) 0.0219(7) 0.0242(7) -0.0002(6) 0.0109(6) -0.0037(7)
C16 0.0175(7) 0.0221(7) 0.0277(8) -0.0020(6) 0.0106(6) -0.0008(6)
C17 0.0360(9) 0.0292(9) 0.0346(9) 0.0044(7) -0.0119(8) -0.0036(8)
C18 0.0269(8) 0.0287(8) 0.0359(9) -0.0024(7) -0.0082(8) 0.0058(7)
O5 0.0242(6) 0.0238(6) 0.0371(7) -0.0069(5) -0.0047(5) -0.0010(5)
O6 0.0368(7) 0.0255(6) 0.0349(7) -0.0032(5) 0.0159(6) 0.0046(5)

loop_
_atom_type_symbol
_atom_type_description
_atom_type_scat_dispersion_real
_atom_type_scat_dispersion_imag
_atom_type_scat_source
C C 0.0033 0.0016 'International Tables Vol C Tables 4.2.6.8 and 6.1.1.4'
H H 0.0000 0.0000 'International Tables Vol C Tables 4.2.6.8 and 6.1.1.4'
N N 0.0061 0.0033 'International Tables Vol C Tables 4.2.6.8 and 6.1.1.4'
F F 0.0171 0.0103 'International Tables Vol C Tables 4.2.6.8 and 6.1.1.4'
S S 0.1246 0.1234 'International Tables Vol C Tables 4.2.6.8 and 6.1.1.4'
O O 0.0106 0.0060 'International Tables Vol C Tables 4.2.6.8 and 6.1.1.4'
Fe Fe 0.3463 0.8444 'International Tables Vol C Tables 4.2.6.8 and 6.1.1.4'

loop_
_geom_angle_atom_site_label_1
_geom_angle_atom_site_label_2
_geom_angle_atom_site_label_3
_geom_angle
O4 Fe1 N2 173.99(5)
O4 Fe1 O1 84.62(5)
N2 Fe1 O1 100.62(5)
O4 Fe1 N1 107.11(5)
N2 Fe1 N1 76.37(5)
O1 Fe1 N1 86.36(5)
O4 Fe1 N4 97.19(5)
N2 Fe1 N4 80.28(5)
O1 Fe1 N4 86.81(5)
N1 Fe1 N4 153.98(5)
O4 Fe1 N3 93.84(5)
N2 Fe1 N3 80.36(5)
O1 Fe1 N3 165.95(5)
N1 Fe1 N3 107.38(5)
N4 Fe1 N3 79.52(5)
C5 N1 C1 117.55(13)
C5 N1 Fe1 111.68(9)
C1 N1 Fe1 130.24(10)
O3 S1 O2 115.93(9)
O3 S1 O1 115.17(8)
O2 S1 O1 113.51(8)
O3 S1 C17 103.66(9)
O2 S1 C17 103.72(9)
O1 S1 C17 102.52(8)
N1 C1 C2 121.76(14)
N1 C1 C6 117.42(13)
C2 C1 C6 120.82(14)
S1 O1 Fe1 145.46(7)
O5 S2 O6 116.81(8)
O5 S2 O4 113.75(7)
O6 S2 O4 113.78(7)
O5 S2 C18 104.41(8)
O6 S2 C18 103.82(9)
O4 S2 C18 101.98(8)
C8 N2 C16 111.49(12)
C8 N2 C9 109.70(12)
C16 N2 C9 112.31(12)
C8 N2 Fe1 106.37(9)
C16 N2 Fe1 111.43(9)
C9 N2 Fe1 105.18(9)
C1 C2 C3 121.01(14)
C11 N3 C12 109.70(12)
C11 N3 C10 110.22(12)
C12 N3 C10 111.01(12)
C11 N3 Fe1 113.41(9)
C12 N3 Fe1 103.45(9)
C10 N3 Fe1 108.89(9)
C2 C3 C4 116.47(14)
C2 C3 C7 121.65(14)
C4 C3 C7 121.88(14)
S2 O4 Fe1 164.34(8)
C5 C4 C3 120.08(14)
C14 N4 C15 110.19(13)
C14 N4 C13 109.27(13)
C15 N4 C13 112.00(12)
C14 N4 Fe1 112.51(10)
C15 N4 Fe1 102.15(9)
C13 N4 Fe1 110.61(9)
N1 C5 C4 123.03(14)
N1 C5 C8 116.96(13)
C4 C5 C8 120.02(13)
N2 C8 C5 110.67(12)
N2 C9 C10 110.99(13)
N3 C10 C9 112.02(13)
N3 C12 C13 111.16(13)
N4 C13 C12 110.95(13)
N4 C15 C16 111.89(12)
N2 C16 C15 111.03(12)
F3 C17 F1 108.34(16)
F3 C17 F2 107.50(16)
F1 C17 F2 107.82(16)
F3 C17 S1 111.25(13)
F1 C17 S1 111.34(13)
F2 C17 S1 110.44(13)
F4 C18 F6 107.88(16)
F4 C18 F5 107.62(15)
F6 C18 F5 108.28(16)
F4 C18 S2 111.49(13)
F6 C18 S2 111.22(12)
F5 C18 S2 110.21(13)

loop_
_geom_bond_atom_site_label_1
_geom_bond_atom_site_label_2
_geom_bond_distance
Fe1 O4 2.0513(11)
Fe1 N2 2.1720(13)
Fe1 O1 2.1910(12)
Fe1 N1 2.2112(13)
Fe1 N4 2.2247(13)
Fe1 N3 2.2419(13)
N1 C5 1.3524(19)
N1 C1 1.3527(19)
S1 O3 1.4329(13)
S1 O2 1.4375(13)
S1 O1 1.4551(12)
S1 C17 1.8224(19)
C1 C2 1.388(2)
C1 C6 1.499(2)
F1 C17 1.329(2)
S2 O5 1.4295(13)
S2 O6 1.4316(13)
S2 O4 1.4587(12)
S2 C18 1.8252(18)
F2 C17 1.331(2)
N2 C8 1.4759(19)
N2 C16 1.4892(19)
N2 C9 1.490(2)
C2 C3 1.392(2)
N3 C11 1.479(2)
N3 C12 1.488(2)
N3 C10 1.497(2)
C3 C4 1.396(2)
C3 C7 1.498(2)
F3 C17 1.327(2)
F4 C18 1.319(2)
C4 C5 1.379(2)
N4 C14 1.477(2)
N4 C15 1.486(2)
N4 C13 1.489(2)
F5 C18 1.334(2)
C5 C8 1.515(2)
F6 C18 1.324(2)
C9 C10 1.520(2)
C12 C13 1.520(2)
C15 C16 1.527(2)

loop_
_geom_torsion_atom_site_label_1
_geom_torsion_atom_site_label_2
_geom_torsion_atom_site_label_3
_geom_torsion_atom_site_label_4
_geom_torsion
O4 Fe1 N1 C5 160.32(10)
N2 Fe1 N1 C5 -24.76(10)
O1 Fe1 N1 C5 77.09(10)
N4 Fe1 N1 C5 2.01(17)
N3 Fe1 N1 C5 -99.90(10)
O4 Fe1 N1 C1 -11.01(14)
N2 Fe1 N1 C1 163.90(14)
O1 Fe1 N1 C1 -94.25(13)
N4 Fe1 N1 C1 -169.33(12)
N3 Fe1 N1 C1 88.76(13)
C5 N1 C1 C2 -2.2(2)
Fe1 N1 C1 C2 168.73(11)
C5 N1 C1 C6 177.98(14)
Fe1 N1 C1 C6 -11.1(2)
O3 S1 O1 Fe1 62.45(16)
O2 S1 O1 Fe1 -74.54(15)
C17 S1 O1 Fe1 174.27(14)
O4 Fe1 O1 S1 -125.23(15)
N2 Fe1 O1 S1 57.75(15)
N1 Fe1 O1 S1 -17.64(14)
N4 Fe1 O1 S1 137.24(14)
N3 Fe1 O1 S1 150.46(15)
O4 Fe1 N2 C8 162.2(4)
O1 Fe1 N2 C8 -47.41(10)
N1 Fe1 N2 C8 36.17(9)
N4 Fe1 N2 C8 -132.27(10)
N3 Fe1 N2 C8 146.83(10)
O4 Fe1 N2 C16 -76.1(5)
O1 Fe1 N2 C16 74.30(10)
N1 Fe1 N2 C16 157.87(11)
N4 Fe1 N2 C16 -10.56(10)
N3 Fe1 N2 C16 -91.46(10)
O4 Fe1 N2 C9 45.8(5)
O1 Fe1 N2 C9 -163.75(9)
N1 Fe1 N2 C9 -80.18(9)
N4 Fe1 N2 C9 111.39(9)
N3 Fe1 N2 C9 30.49(9)
N1 C1 C2 C3 0.5(2)
C6 C1 C2 C3 -179.67(15)
O4 Fe1 N3 C11 51.85(11)
N2 Fe1 N3 C11 -129.74(11)
O1 Fe1 N3 C11 135.03(18)
N1 Fe1 N3 C11 -57.42(11)
N4 Fe1 N3 C11 148.47(11)
O4 Fe1 N3 C12 -66.91(9)
N2 Fe1 N3 C12 111.50(10)
O1 Fe1 N3 C12 16.3(2)
N1 Fe1 N3 C12 -176.18(9)
N4 Fe1 N3 C12 29.70(9)
O4 Fe1 N3 C10 174.96(10)
N2 Fe1 N3 C10 -6.63(10)
O1 Fe1 N3 C10 -101.9(2)
N1 Fe1 N3 C10 65.69(10)
N4 Fe1 N3 C10 -88.43(10)
C1 C2 C3 C4 2.3(2)
C1 C2 C3 C7 -177.46(15)
O5 S2 O4 Fe1 31.7(3)
O6 S2 O4 Fe1 -105.4(3)
C18 S2 O4 Fe1 143.5(3)
N2 Fe1 O4 S2 -3.9(7)
O1 Fe1 O4 S2 -154.8(3)
N1 Fe1 O4 S2 120.7(3)
N4 Fe1 O4 S2 -68.7(3)
N3 Fe1 O4 S2 11.2(3)
C2 C3 C4 C5 -3.5(2)
C7 C3 C4 C5 176.32(14)
O4 Fe1 N4 C14 -34.55(11)
N2 Fe1 N4 C14 150.97(11)
O1 Fe1 N4 C14 49.62(11)
N1 Fe1 N4 C14 124.60(13)
N3 Fe1 N4 C14 -127.14(11)
O4 Fe1 N4 C15 -152.67(10)
N2 Fe1 N4 C15 32.85(10)
O1 Fe1 N4 C15 -68.50(10)
N1 Fe1 N4 C15 6.48(17)
N3 Fe1 N4 C15 114.74(10)
O4 Fe1 N4 C13 87.97(10)
N2 Fe1 N4 C13 -86.52(10)
O1 Fe1 N4 C13 172.13(10)
N1 Fe1 N4 C13 -112.89(13)
N3 Fe1 N4 C13 -4.63(10)
C1 N1 C5 C4 1.0(2)
Fe1 N1 C5 C4 -171.56(12)
C1 N1 C5 C8 -179.71(13)
Fe1 N1 C5 C8 7.74(16)
C3 C4 C5 N1 1.9(2)
C3 C4 C5 C8 -177.36(13)
C16 N2 C8 C5 -164.90(12)
C9 N2 C8 C5 70.04(15)
Fe1 N2 C8 C5 -43.24(13)
N1 C5 C8 N2 24.30(18)
C4 C5 C8 N2 -156.38(13)
C8 N2 C9 C10 -165.09(12)
C16 N2 C9 C10 70.33(16)
Fe1 N2 C9 C10 -51.05(13)
C11 N3 C10 C9 106.08(15)
C12 N3 C10 C9 -132.17(14)
Fe1 N3 C10 C9 -18.92(15)
N2 C9 C10 N3 47.99(18)
C11 N3 C12 C13 -173.27(13)
C10 N3 C12 C13 64.68(16)
Fe1 N3 C12 C13 -51.97(14)
C14 N4 C13 C12 102.55(15)
C15 N4 C13 C12 -135.07(13)
Fe1 N4 C13 C12 -21.84(16)
N3 C12 C13 N4 51.45(17)
C14 N4 C15 C16 -171.60(13)
C13 N4 C15 C16 66.55(16)
Fe1 N4 C15 C16 -51.84(14)
C8 N2 C16 C15 104.30(15)
C9 N2 C16 C15 -132.11(14)
Fe1 N2 C16 C15 -14.39(16)
N4 C15 C16 N2 46.51(18)
O3 S1 C17 F3 56.18(15)
O2 S1 C17 F3 177.68(13)
O1 S1 C17 F3 -63.97(15)
O3 S1 C17 F1 177.14(14)
O2 S1 C17 F1 -61.36(15)
O1 S1 C17 F1 56.99(15)
O3 S1 C17 F2 -63.11(16)
O2 S1 C17 F2 58.40(16)
O1 S1 C17 F2 176.74(14)
O5 S2 C18 F4 175.28(13)
O6 S2 C18 F4 -61.85(15)
O4 S2 C18 F4 56.62(15)
O5 S2 C18 F6 54.83(15)
O6 S2 C18 F6 177.70(13)
O4 S2 C18 F6 -63.83(15)
O5 S2 C18 F5 -65.27(15)
O6 S2 C18 F5 57.61(15)
O4 S2 C18 F5 176.07(13)
